data_4118752
loop_
_publ_author_name
'Charles W. Machan'
'Mario Adelhardt'
'Amy A. Sarjeant'
'Charlotte L. Stern'
'J\"org Sutter'
'Karsten Meyer'
'Chad A. Mirkin'

_publ_section_title
;
 One-Pot Synthesis of an Fe(II) Bis-Terpyridine Complex with
 Allosterically Regulated Electronic Properties
;
_journal_name_full 'Journal of the American Chemical Society'
_journal_page_first 16921
_journal_page_last 16924
_journal_paper_doi 10.1021/ja3045019
_journal_volume 134
_journal_year 2012
_chemical_formula_moiety '2(C88 H82 Cl2 Fe N6 P4 Pt2 S4), 7(F6 P), Cl '
_chemical_formula_sum 'C176 H164 Cl5 F42 Fe2 N12 P15 Pt4 S8'
_chemical_formula_weight 5035.53
_chemical_name_systematic
; 
 ? 
;
_space_group_IT_number 60
_symmetry_cell_setting orthorhombic
_symmetry_space_group_name_Hall '-P 2n 2ab'
_symmetry_space_group_name_H-M 'P b c n'
_atom_sites_solution_hydrogens geom
_atom_sites_solution_primary direct
_atom_sites_solution_secondary difmap
_audit_creation_method SHELXL-97
_cell_angle_alpha 90.00
_cell_angle_beta 90.00
_cell_angle_gamma 90.00
_cell_formula_units_Z 4
_cell_length_a 24.3421(5)
_cell_length_b 16.6719(4)
_cell_length_c 51.6817(10)
_cell_measurement_reflns_used 8599
_cell_measurement_temperature 100(2)
_cell_measurement_theta_max 62.57
_cell_measurement_theta_min 3.32
_cell_volume 20973.9(8)
_computing_cell_refinement 'Bruker SAINT'
_computing_data_collection 'Bruker APEX2'
_computing_data_reduction 'Bruker SAINT'
_computing_molecular_graphics 'Bruker SHELXTL'
_computing_publication_material 'Bruker SHELXTL'
_computing_structure_refinement 'SHELXL-97 (Sheldrick, 2008)'
_computing_structure_solution 'SHELXS-97 (Sheldrick, 2008)'
_diffrn_ambient_temperature 100(2)
_diffrn_measured_fraction_theta_full 0.980
_diffrn_measured_fraction_theta_max 0.980
_diffrn_measurement_device_type 'Bruker APEX-II CCD'
_diffrn_measurement_method '\f and \w scans'
_diffrn_radiation_monochromator 'MX optics'
_diffrn_radiation_source microsource
_diffrn_radiation_type CuK\a
_diffrn_radiation_wavelength 1.54178
_diffrn_reflns_av_R_equivalents 0.0000
_diffrn_reflns_av_sigmaI/netI 0.1618
_diffrn_reflns_limit_h_max 28
_diffrn_reflns_limit_h_min 0
_diffrn_reflns_limit_k_max 19
_diffrn_reflns_limit_k_min 0
_diffrn_reflns_limit_l_max 60
_diffrn_reflns_limit_l_min 0
_diffrn_reflns_number 17712
_diffrn_reflns_theta_full 65.49
_diffrn_reflns_theta_max 65.49
_diffrn_reflns_theta_min 2.49
_diffrn_standards_number 0
_exptl_absorpt_coefficient_mu 9.110
_exptl_absorpt_correction_T_max 0.7526
_exptl_absorpt_correction_T_min 0.5495
_exptl_absorpt_correction_type multi-scan
_exptl_absorpt_process_details 'SADABS, Bruker'
_exptl_crystal_colour purple
_exptl_crystal_density_diffrn 1.595
_exptl_crystal_description plate
_exptl_crystal_F_000 9936
_exptl_crystal_size_max 0.12
_exptl_crystal_size_mid 0.07
_exptl_crystal_size_min 0.02
_platon_squeeze_details
;
 Diffuse, disordered solvent molecules could not be adequately modeled.  The
 bypass procedure in Platon (Spek, 1990) was used to remove the electronic
 contribution from these solvents. The total potential solvent accessible void
 volume was 3104.0 Ang^3^ and the electron count / cell = 1236. As the exact
 solvent content is not known, the reported formula reflects only the atoms
 used in the refinement.
;
_refine_diff_density_max 2.670
_refine_diff_density_min -3.176
_refine_diff_density_rms 0.205
_refine_ls_extinction_method none
_refine_ls_goodness_of_fit_ref 0.973
_refine_ls_hydrogen_treatment constr
_refine_ls_matrix_type full
_refine_ls_number_parameters 1234
_refine_ls_number_reflns 17712
_refine_ls_number_restraints 1148
_refine_ls_restrained_S_all 0.946
_refine_ls_R_factor_all 0.1655
_refine_ls_R_factor_gt 0.0845
_refine_ls_shift/su_max 0.005
_refine_ls_shift/su_mean 0.000
_refine_ls_structure_factor_coef Fsqd
_refine_ls_weighting_details 'calc w=1/[\s^2^(Fo^2^)+(0.1222P)^2^+0.0000P] where P=(Fo^2^+2Fc^2^)/3'
_refine_ls_weighting_scheme calc
_refine_ls_wR_factor_gt 0.2033
_refine_ls_wR_factor_ref 0.2341
_reflns_number_gt 9002
_reflns_number_total 17712
_reflns_threshold_expression >2sigma(I)
_cod_data_source_file ja3045019_si_002_2.cif
_cod_data_source_block n1147
_cod_database_code 4118752

loop_
_symmetry_equiv_pos_as_xyz
'x, y, z'
'-x+1/2, -y+1/2, z+1/2'
'-x, y, -z+1/2'
'x+1/2, -y+1/2, -z'
'-x, -y, -z'
'x-1/2, y-1/2, -z-1/2'
'x, -y, z-1/2'
'-x-1/2, y-1/2, z'

loop_
_atom_site_label
_atom_site_type_symbol
_atom_site_fract_x
_atom_site_fract_y
_atom_site_fract_z
_atom_site_U_iso_or_equiv
_atom_site_adp_type
_atom_site_occupancy
_atom_site_symmetry_multiplicity
_atom_site_calc_flag
_atom_site_refinement_flags
_atom_site_disorder_assembly
_atom_site_disorder_group
Pt1 Pt 0.81607(2) 0.61963(3) 0.129240(10) 0.02967(16) Uani 1 1 d U . .
Pt2 Pt 0.59579(3) 0.74797(4) 0.449777(12) 0.0442(2) Uani 1 1 d U . .
Fe3 Fe 0.81789(8) 0.76995(11) 0.32688(4) 0.0251(4) Uani 1 1 d U . .
S1 S 0.77040(16) 0.6463(2) 0.09033(6) 0.0396(9) Uani 1 1 d U . .
S2 S 0.83615(14) 0.8347(2) 0.20539(6) 0.0325(8) Uani 1 1 d U . .
S4 S 0.81146(15) 0.7135(3) 0.44899(7) 0.0439(9) Uani 1 1 d U . .
Cl1 Cl 0.85907(14) 0.7443(2) 0.12208(6) 0.0370(8) Uani 1 1 d U . .
Cl2 Cl 0.59045(19) 0.6718(3) 0.41184(7) 0.0604(11) Uani 1 1 d U A .
Cl3 Cl 0.0246(3) 0.9695(5) 0.22413(17) 0.060(2) Uani 0.50 1 d P . .
P1 P 0.77120(15) 0.5023(2) 0.12948(7) 0.0341(8) Uani 1 1 d U . .
P2 P 0.86923(13) 0.6011(2) 0.16535(6) 0.0250(7) Uani 1 1 d U . .
P3 P 0.60568(16) 0.8401(3) 0.48157(7) 0.0426(9) Uani 1 1 d U A .
P4 P 0.64049(15) 0.6398(2) 0.46770(7) 0.0390(9) Uani 1 1 d U A .
P5 P 0.3592(2) 0.9027(3) 0.46269(9) 0.0635(13) Uani 1 1 d U . .
P6 P 0.16403(15) 0.1701(2) 0.25638(7) 0.0371(9) Uani 1 1 d U . .
P7 P 0.5000 0.1709(4) 0.2500 0.0509(15) Uani 1 2 d SU . .
P8 P 0.29615(18) 0.0240(2) 0.59707(7) 0.0466(10) Uani 1 1 d U . .
F1 F 0.4005(4) 0.8286(8) 0.4629(2) 0.089(3) Uani 1 1 d U . .
F2 F 0.3188(4) 0.9779(7) 0.4617(2) 0.081(3) Uani 1 1 d U . .
F3 F 0.3269(4) 0.8645(8) 0.4865(2) 0.086(3) Uani 1 1 d U . .
F4 F 0.3212(4) 0.8544(6) 0.4428(2) 0.078(3) Uani 1 1 d U . .
F5 F 0.3924(4) 0.9394(8) 0.4388(2) 0.092(3) Uani 1 1 d U . .
F6 F 0.3991(4) 0.9489(7) 0.4818(2) 0.084(3) Uani 1 1 d U . .
F7 F 0.2118(3) 0.1400(5) 0.23731(17) 0.057(2) Uani 1 1 d U . .
F8 F 0.1173(3) 0.1996(5) 0.27574(16) 0.046(2) Uani 1 1 d U . .
F9 F 0.1519(3) 0.0792(5) 0.26435(16) 0.046(2) Uani 1 1 d U . .
F10 F 0.2071(3) 0.1773(6) 0.27996(18) 0.063(3) Uani 1 1 d U . .
F11 F 0.1760(4) 0.2610(5) 0.24803(18) 0.063(2) Uani 1 1 d U . .
F12 F 0.1215(4) 0.1611(5) 0.23333(16) 0.053(2) Uani 1 1 d U . .
F13 F 0.5382(5) 0.1063(7) 0.23745(19) 0.089(4) Uani 1 1 d U . .
F14 F 0.5366(4) 0.2367(7) 0.2369(2) 0.090(3) Uani 1 1 d U . .
F15 F 0.4607(4) 0.1700(7) 0.22515(18) 0.070(3) Uani 1 1 d U . .
F16 F 0.3572(4) -0.0104(7) 0.5971(2) 0.087(3) Uani 1 1 d U . .
F17 F 0.2364(4) 0.0598(6) 0.5969(2) 0.074(3) Uani 1 1 d U . .
F18 F 0.2723(5) -0.0555(6) 0.60997(17) 0.075(3) Uani 1 1 d U . .
F19 F 0.2859(4) -0.0117(5) 0.56933(15) 0.053(2) Uani 1 1 d U . .
F20 F 0.3194(4) 0.1052(5) 0.58459(15) 0.050(2) Uani 1 1 d U . .
F21 F 0.3059(5) 0.0603(6) 0.62495(17) 0.088(3) Uani 1 1 d U . .
N1 N 0.8209(4) 0.8882(6) 0.32655(19) 0.027(2) Uani 1 1 d U . .
N2 N 0.8242(4) 0.7865(6) 0.2907(2) 0.028(2) Uani 1 1 d U . .
N3 N 0.8183(4) 0.6559(6) 0.31497(19) 0.028(2) Uani 1 1 d U . .
N4 N 0.7378(4) 0.7719(6) 0.3312(2) 0.027(2) Uani 1 1 d U . .
N5 N 0.8130(4) 0.7518(6) 0.3626(2) 0.028(2) Uani 1 1 d U . .
N6 N 0.8971(4) 0.7687(6) 0.3348(2) 0.028(2) Uani 1 1 d U . .
C1 C 0.7267(7) 0.5583(9) 0.0836(3) 0.047(4) Uani 1 1 d U . .
H1A H 0.6897 0.5663 0.0912 0.057 Uiso 1 1 calc R . .
H1B H 0.7226 0.5509 0.0647 0.057 Uiso 1 1 calc R . .
C2 C 0.7538(7) 0.4854(8) 0.0955(3) 0.046(3) Uani 1 1 d U . .
H2A H 0.7877 0.4724 0.0857 0.055 Uiso 1 1 calc R . .
H2B H 0.7287 0.4389 0.0942 0.055 Uiso 1 1 calc R . .
C3 C 0.7215(7) 0.7195(9) 0.0979(3) 0.051(4) Uani 1 1 d U . .
H3A H 0.6991 0.7307 0.0825 0.077 Uiso 1 1 calc R . .
H3B H 0.7402 0.7686 0.1034 0.077 Uiso 1 1 calc R . .
H3C H 0.6979 0.7000 0.1119 0.077 Uiso 1 1 calc R . .
C4 C 0.8066(6) 0.4142(9) 0.1398(3) 0.038(3) Uani 1 1 d U . .
C5 C 0.8554(6) 0.3915(9) 0.1260(3) 0.048(4) Uani 1 1 d U . .
H5 H 0.8678 0.4221 0.1117 0.058 Uiso 1 1 calc R . .
C6 C 0.8851(7) 0.3217(10) 0.1343(4) 0.060(4) Uani 1 1 d U . .
H6 H 0.9168 0.3048 0.1251 0.072 Uiso 1 1 calc R . .
C7 C 0.8676(7) 0.2796(10) 0.1554(4) 0.058(4) Uani 1 1 d U . .
H7 H 0.8880 0.2343 0.1611 0.070 Uiso 1 1 calc R . .
C8 C 0.8208(6) 0.3017(9) 0.1686(3) 0.043(3) Uani 1 1 d U . .
H8 H 0.8092 0.2716 0.1833 0.051 Uiso 1 1 calc R . .
C9 C 0.7902(6) 0.3684(8) 0.1605(2) 0.032(3) Uani 1 1 d U . .
H9 H 0.7575 0.3822 0.1695 0.038 Uiso 1 1 calc R . .
C10 C 0.7056(5) 0.5043(9) 0.1448(3) 0.037(3) Uani 1 1 d U . .
C11 C 0.6680(6) 0.4384(9) 0.1419(3) 0.042(3) Uani 1 1 d U . .
H11 H 0.6786 0.3924 0.1322 0.051 Uiso 1 1 calc R . .
C12 C 0.6158(6) 0.4418(9) 0.1532(3) 0.048(4) Uani 1 1 d U . .
H12 H 0.5909 0.3987 0.1505 0.057 Uiso 1 1 calc R . .
C13 C 0.6003(6) 0.5037(10) 0.1674(3) 0.045(3) Uani 1 1 d U . .
H13 H 0.5647 0.5035 0.1750 0.054 Uiso 1 1 calc R . .
C14 C 0.6356(6) 0.5704(9) 0.1716(3) 0.037(3) Uani 1 1 d U . .
H14 H 0.6242 0.6139 0.1822 0.044 Uiso 1 1 calc R . .
C15 C 0.6880(5) 0.5707(8) 0.1598(3) 0.036(3) Uani 1 1 d U . .
H15 H 0.7115 0.6157 0.1619 0.043 Uiso 1 1 calc R . .
C16 C 0.9381(5) 0.5762(8) 0.1561(3) 0.031(3) Uani 1 1 d U . .
C17 C 0.9520(5) 0.5579(8) 0.1312(3) 0.035(3) Uani 1 1 d U . .
H17 H 0.9244 0.5575 0.1181 0.042 Uiso 1 1 calc R . .
C18 C 1.0073(6) 0.5394(10) 0.1244(3) 0.048(4) Uani 1 1 d U . .
H18 H 1.0163 0.5273 0.1070 0.057 Uiso 1 1 calc R . .
C19 C 1.0473(6) 0.5390(10) 0.1427(3) 0.049(4) Uani 1 1 d U . .
H19 H 1.0839 0.5250 0.1381 0.059 Uiso 1 1 calc R . .
C20 C 1.0348(5) 0.5589(8) 0.1678(3) 0.036(3) Uani 1 1 d U . .
H20 H 1.0631 0.5595 0.1805 0.044 Uiso 1 1 calc R . .
C21 C 0.9805(5) 0.5783(9) 0.1752(3) 0.036(3) Uani 1 1 d U . .
H21 H 0.9724 0.5926 0.1926 0.044 Uiso 1 1 calc R . .
C22 C 0.8466(5) 0.5301(8) 0.1894(2) 0.028(3) Uani 1 1 d U . .
C23 C 0.7947(5) 0.5394(8) 0.2003(2) 0.028(3) Uani 1 1 d U . .
H23 H 0.7716 0.5817 0.1945 0.034 Uiso 1 1 calc R . .
C24 C 0.7766(6) 0.4882(8) 0.2191(3) 0.034(3) Uani 1 1 d U . .
H24 H 0.7417 0.4970 0.2268 0.041 Uiso 1 1 calc R . .
C25 C 0.8082(5) 0.4237(9) 0.2273(3) 0.035(3) Uani 1 1 d U . .
H25 H 0.7942 0.3863 0.2395 0.042 Uiso 1 1 calc R . .
C26 C 0.8614(6) 0.4149(8) 0.2171(3) 0.035(3) Uani 1 1 d U . .
H26 H 0.8850 0.3742 0.2237 0.042 Uiso 1 1 calc R . .
C27 C 0.8793(5) 0.4650(8) 0.1978(3) 0.031(3) Uani 1 1 d U . .
H27 H 0.9141 0.4558 0.1900 0.037 Uiso 1 1 calc R . .
C28 C 0.8769(5) 0.6931(8) 0.1841(2) 0.028(3) Uani 1 1 d U . .
H28A H 0.8932 0.6793 0.2011 0.034 Uiso 1 1 calc R . .
H28B H 0.9032 0.7286 0.1750 0.034 Uiso 1 1 calc R . .
C29 C 0.8229(5) 0.7409(8) 0.1889(2) 0.030(3) Uani 1 1 d U . .
H29A H 0.7975 0.7079 0.1995 0.037 Uiso 1 1 calc R . .
H29B H 0.8048 0.7519 0.1721 0.037 Uiso 1 1 calc R . .
S3A S 0.5566(3) 0.8510(4) 0.42482(10) 0.0511(19) Uani 0.776(12) 1 d PU A 1
C30A C 0.5396(10) 0.9271(14) 0.4490(4) 0.051(5) Uani 0.776(12) 1 d PU A 1
H30A H 0.5297 0.9779 0.4403 0.061 Uiso 0.776(12) 1 calc PR A 1
H30B H 0.5076 0.9092 0.4594 0.061 Uiso 0.776(12) 1 calc PR A 1
C31A C 0.5875(18) 0.9402(17) 0.4662(8) 0.046(4) Uani 0.776(12) 1 d PU A 1
H31A H 0.5782 0.9799 0.4798 0.055 Uiso 0.776(12) 1 calc PR A 1
H31B H 0.6190 0.9609 0.4561 0.055 Uiso 0.776(12) 1 calc PR A 1
C32A C 0.4890(9) 0.8140(14) 0.4168(5) 0.066(6) Uani 0.776(12) 1 d PU A 1
H32A H 0.4922 0.7704 0.4042 0.079 Uiso 0.776(12) 1 calc PR A 1
H32B H 0.4670 0.8576 0.4094 0.079 Uiso 0.776(12) 1 calc PR A 1
H32C H 0.4710 0.7940 0.4325 0.079 Uiso 0.776(12) 1 calc PR A 1
S3B S 0.5202(9) 0.8287(13) 0.4343(4) 0.051(5) Uani 0.224(12) 1 d PU A 2
C30B C 0.524(3) 0.924(5) 0.4612(14) 0.047(8) Uani 0.224(12) 1 d PU A 2
H30C H 0.5109 0.9756 0.4536 0.056 Uiso 0.224(12) 1 calc PR A 2
H30D H 0.5029 0.9125 0.4772 0.056 Uiso 0.224(12) 1 calc PR A 2
C31B C 0.592(7) 0.923(6) 0.466(3) 0.049(6) Uani 0.224(12) 1 d PU A 2
H31C H 0.6120 0.9244 0.4493 0.059 Uiso 0.224(12) 1 calc PR A 2
H31D H 0.6037 0.9703 0.4764 0.059 Uiso 0.224(12) 1 calc PR A 2
C32B C 0.557(3) 0.857(4) 0.4025(12) 0.042(7) Uani 0.224(12) 1 d PU A 2
H32D H 0.5537 0.8130 0.3900 0.050 Uiso 0.224(12) 1 calc PR A 2
H32E H 0.5961 0.8673 0.4060 0.050 Uiso 0.224(12) 1 calc PR A 2
H32F H 0.5403 0.9056 0.3952 0.050 Uiso 0.224(12) 1 calc PR A 2
C33 C 0.5557(6) 0.8366(9) 0.5074(3) 0.047(3) Uani 1 1 d U . .
C34 C 0.5043(6) 0.8053(10) 0.5024(4) 0.058(4) Uani 1 1 d U A .
H34 H 0.4959 0.7801 0.4864 0.069 Uiso 1 1 calc R . .
C35 C 0.4652(7) 0.8127(11) 0.5220(4) 0.063(4) Uani 1 1 d U . .
H35 H 0.4291 0.7931 0.5190 0.075 Uiso 1 1 calc R A .
C36 C 0.4774(8) 0.8480(11) 0.5460(4) 0.073(5) Uani 1 1 d U A .
H36 H 0.4500 0.8502 0.5591 0.087 Uiso 1 1 calc R . .
C37 C 0.5270(7) 0.8784(10) 0.5507(3) 0.061(4) Uani 1 1 d U . .
H37 H 0.5350 0.9021 0.5670 0.074 Uiso 1 1 calc R A .
C38 C 0.5672(7) 0.8754(10) 0.5315(3) 0.051(4) Uani 1 1 d U A .
H38 H 0.6022 0.8991 0.5344 0.061 Uiso 1 1 calc R . .
C39 C 0.6727(6) 0.8548(9) 0.4944(3) 0.040(3) Uani 1 1 d U . .
C40 C 0.6903(6) 0.8120(11) 0.5171(3) 0.050(4) Uani 1 1 d U A .
H40 H 0.6646 0.7821 0.5271 0.060 Uiso 1 1 calc R . .
C41 C 0.7450(6) 0.8151(11) 0.5243(3) 0.053(4) Uani 1 1 d U . .
H41 H 0.7572 0.7853 0.5389 0.063 Uiso 1 1 calc R A .
C42 C 0.7817(7) 0.8600(13) 0.5108(3) 0.066(5) Uani 1 1 d U A .
H42 H 0.8189 0.8606 0.5163 0.079 Uiso 1 1 calc R . .
C43 C 0.7674(7) 0.9037(11) 0.4899(4) 0.066(5) Uani 1 1 d U . .
H43 H 0.7937 0.9360 0.4813 0.079 Uiso 1 1 calc R A .
C44 C 0.7110(6) 0.9003(9) 0.4810(3) 0.046(3) Uani 1 1 d U A .
H44 H 0.7003 0.9292 0.4660 0.056 Uiso 1 1 calc R . .
C45 C 0.6409(5) 0.6389(9) 0.5021(3) 0.040(3) Uani 1 1 d U . .
C46 C 0.5964(6) 0.6508(9) 0.5157(3) 0.044(3) Uani 1 1 d U A .
H46 H 0.5630 0.6590 0.5066 0.053 Uiso 1 1 calc R . .
C47 C 0.5947(7) 0.6522(10) 0.5428(3) 0.053(4) Uani 1 1 d U . .
H47 H 0.5618 0.6652 0.5517 0.063 Uiso 1 1 calc R A .
C48 C 0.6416(7) 0.6345(12) 0.5559(3) 0.068(5) Uani 1 1 d U A .
H48 H 0.6419 0.6354 0.5743 0.082 Uiso 1 1 calc R . .
C49 C 0.6905(7) 0.6143(12) 0.5419(3) 0.066(5) Uani 1 1 d U . .
H49 H 0.7227 0.5996 0.5511 0.079 Uiso 1 1 calc R A .
C50 C 0.6913(6) 0.6160(12) 0.5165(3) 0.058(4) Uani 1 1 d U A .
H50 H 0.7239 0.6026 0.5073 0.070 Uiso 1 1 calc R . .
C51 C 0.6135(6) 0.5404(10) 0.4592(3) 0.052(3) Uani 1 1 d U . .
C52 C 0.6303(8) 0.5006(10) 0.4371(4) 0.065(4) Uani 1 1 d U A .
H52 H 0.6555 0.5247 0.4255 0.077 Uiso 1 1 calc R . .
C53 C 0.6093(8) 0.4243(12) 0.4324(5) 0.088(6) Uani 1 1 d U . .
H53 H 0.6216 0.3974 0.4172 0.105 Uiso 1 1 calc R A .
C54 C 0.5744(8) 0.3873(13) 0.4470(4) 0.081(6) Uani 1 1 d U A .
H54 H 0.5586 0.3378 0.4417 0.097 Uiso 1 1 calc R . .
C55 C 0.5604(9) 0.4220(13) 0.4710(5) 0.101(7) Uani 1 1 d U . .
H55 H 0.5381 0.3941 0.4831 0.121 Uiso 1 1 calc R A .
C56 C 0.5807(8) 0.4996(12) 0.4765(4) 0.085(6) Uani 1 1 d U A .
H56 H 0.5715 0.5242 0.4925 0.102 Uiso 1 1 calc R . .
C57 C 0.7104(6) 0.6376(8) 0.4554(3) 0.040(3) Uani 1 1 d U . .
H57A H 0.7307 0.5938 0.4641 0.048 Uiso 1 1 calc R A .
H57B H 0.7094 0.6255 0.4366 0.048 Uiso 1 1 calc R . .
C58 C 0.7408(6) 0.7155(9) 0.4595(3) 0.043(3) Uani 1 1 d U A .
H58A H 0.7398 0.7290 0.4782 0.051 Uiso 1 1 calc R . .
H58B H 0.7213 0.7587 0.4501 0.051 Uiso 1 1 calc R . .
C59 C 0.8190(5) 0.9358(8) 0.3472(2) 0.029(3) Uani 1 1 d U . .
H59 H 0.8141 0.9127 0.3639 0.035 Uiso 1 1 calc R . .
C60 C 0.8241(6) 1.0210(8) 0.3449(3) 0.034(3) Uani 1 1 d U . .
H60 H 0.8224 1.0548 0.3597 0.041 Uiso 1 1 calc R . .
C61 C 0.8314(7) 1.0520(9) 0.3206(3) 0.048(4) Uani 1 1 d U . .
H61 H 0.8357 1.1083 0.3185 0.057 Uiso 1 1 calc R . .
C62 C 0.8327(6) 1.0026(8) 0.2991(3) 0.040(3) Uani 1 1 d U . .
H62 H 0.8381 1.0245 0.2823 0.048 Uiso 1 1 calc R . .
C63 C 0.8262(5) 0.9226(8) 0.3024(2) 0.028(3) Uani 1 1 d U . .
C64 C 0.8287(5) 0.8611(8) 0.2820(2) 0.028(3) Uani 1 1 d U . .
C65 C 0.8325(5) 0.8751(8) 0.2555(2) 0.026(3) Uani 1 1 d U . .
H65 H 0.8341 0.9284 0.2491 0.031 Uiso 1 1 calc R . .
C66 C 0.8340(5) 0.8103(8) 0.2386(2) 0.031(3) Uani 1 1 d U . .
C67 C 0.8306(5) 0.7318(8) 0.2483(2) 0.028(3) Uani 1 1 d U . .
H67 H 0.8301 0.6868 0.2370 0.033 Uiso 1 1 calc R . .
C68 C 0.8280(5) 0.7223(8) 0.2749(2) 0.027(3) Uani 1 1 d U . .
C69 C 0.8251(5) 0.6465(8) 0.2885(2) 0.027(3) Uani 1 1 d U . .
C70 C 0.8301(6) 0.5722(8) 0.2781(3) 0.033(3) Uani 1 1 d U . .
H70 H 0.8362 0.5663 0.2600 0.039 Uiso 1 1 calc R . .
C71 C 0.8262(5) 0.5045(8) 0.2937(2) 0.031(3) Uani 1 1 d U . .
H71 H 0.8281 0.4522 0.2864 0.037 Uiso 1 1 calc R . .
C72 C 0.8195(5) 0.5147(7) 0.3197(2) 0.024(2) Uani 1 1 d U . .
H72 H 0.8180 0.4692 0.3308 0.028 Uiso 1 1 calc R . .
C73 C 0.8150(6) 0.5896(8) 0.3299(2) 0.031(3) Uani 1 1 d U . .
H73 H 0.8092 0.5954 0.3480 0.037 Uiso 1 1 calc R . .
C74 C 0.7004(5) 0.7816(7) 0.3120(2) 0.028(3) Uani 1 1 d U . .
H74 H 0.7130 0.7847 0.2946 0.033 Uiso 1 1 calc R . .
C75 C 0.6451(6) 0.7872(9) 0.3168(3) 0.043(3) Uani 1 1 d U . .
H75 H 0.6199 0.7973 0.3031 0.052 Uiso 1 1 calc R . .
C76 C 0.6269(6) 0.7777(10) 0.3419(3) 0.048(4) Uani 1 1 d U . .
H76 H 0.5887 0.7797 0.3456 0.057 Uiso 1 1 calc R . .
C77 C 0.6655(6) 0.7648(9) 0.3620(3) 0.041(3) Uani 1 1 d U . .
H77 H 0.6538 0.7580 0.3794 0.049 Uiso 1 1 calc R . .
C78 C 0.7191(5) 0.7624(8) 0.3557(2) 0.029(3) Uani 1 1 d U . .
C79 C 0.7625(5) 0.7511(8) 0.3746(2) 0.028(2) Uani 1 1 d U . .
C80 C 0.7591(5) 0.7396(7) 0.4009(2) 0.028(3) Uani 1 1 d U . .
H80 H 0.7241 0.7393 0.4091 0.034 Uiso 1 1 calc R . .
C81 C 0.8068(5) 0.7284(7) 0.4159(2) 0.025(2) Uani 1 1 d U . .
C82 C 0.8580(5) 0.7300(7) 0.4032(2) 0.028(3) Uani 1 1 d U . .
H82 H 0.8908 0.7217 0.4128 0.034 Uiso 1 1 calc R . .
C83 C 0.8610(5) 0.7437(7) 0.3763(2) 0.028(2) Uani 1 1 d U . .
C84 C 0.9088(5) 0.7552(8) 0.3608(3) 0.034(3) Uani 1 1 d U . .
C85 C 0.9610(5) 0.7567(8) 0.3703(3) 0.036(3) Uani 1 1 d U . .
H85 H 0.9681 0.7477 0.3882 0.043 Uiso 1 1 calc R . .
C86 C 1.0046(6) 0.7723(10) 0.3527(3) 0.046(4) Uani 1 1 d U . .
H86 H 1.0417 0.7724 0.3584 0.055 Uiso 1 1 calc R . .
C87 C 0.9920(6) 0.7874(8) 0.3268(3) 0.036(3) Uani 1 1 d U . .
H87 H 1.0203 0.8005 0.3149 0.044 Uiso 1 1 calc R . .
C88 C 0.9387(6) 0.7831(8) 0.3189(3) 0.038(3) Uani 1 1 d U . .
H88 H 0.9309 0.7909 0.3010 0.046 Uiso 1 1 calc R . .

loop_
_atom_site_aniso_label
_atom_site_aniso_U_11
_atom_site_aniso_U_22
_atom_site_aniso_U_33
_atom_site_aniso_U_23
_atom_site_aniso_U_13
_atom_site_aniso_U_12
Pt1 0.0352(3) 0.0263(3) 0.0275(3) 0.0021(3) -0.0020(3) -0.0008(3)
Pt2 0.0467(4) 0.0464(4) 0.0396(3) -0.0001(3) -0.0065(3) 0.0073(3)
Fe3 0.0274(11) 0.0183(10) 0.0296(10) 0.0021(8) 0.0010(9) 0.0003(9)
S1 0.054(2) 0.038(2) 0.0272(17) 0.0013(15) -0.0104(16) 0.0012(18)
S2 0.042(2) 0.0258(19) 0.0294(17) 0.0037(15) 0.0057(14) 0.0006(16)
S4 0.0353(19) 0.064(3) 0.0323(17) -0.0024(18) -0.0040(16) -0.0030(19)
Cl1 0.050(2) 0.0255(17) 0.0356(17) 0.0078(15) -0.0014(15) -0.0078(16)
Cl2 0.085(3) 0.054(3) 0.042(2) -0.0069(19) -0.014(2) 0.007(2)
Cl3 0.039(4) 0.063(6) 0.076(6) -0.001(5) 0.010(4) 0.001(4)
P1 0.043(2) 0.0265(18) 0.0330(17) -0.0010(16) -0.0037(16) -0.0050(16)
P2 0.0247(17) 0.0244(18) 0.0259(16) 0.0020(14) 0.0004(13) -0.0027(15)
P3 0.049(2) 0.048(2) 0.0307(19) -0.0011(17) -0.0050(16) 0.004(2)
P4 0.035(2) 0.039(2) 0.044(2) 0.0037(18) -0.0028(16) 0.0043(17)
P5 0.067(3) 0.069(3) 0.055(3) -0.006(2) -0.009(2) 0.001(2)
P6 0.033(2) 0.039(2) 0.039(2) -0.0094(18) 0.0068(15) -0.0024(18)
P7 0.053(4) 0.062(4) 0.038(3) 0.000 0.012(3) 0.000
P8 0.070(3) 0.033(2) 0.037(2) 0.0008(18) -0.0068(19) -0.005(2)
F1 0.078(7) 0.107(8) 0.081(7) -0.011(6) -0.004(5) 0.040(6)
F2 0.076(6) 0.074(6) 0.093(7) -0.029(5) -0.012(5) 0.021(5)
F3 0.055(6) 0.126(10) 0.077(6) 0.006(6) 0.013(5) -0.003(6)
F4 0.086(7) 0.062(6) 0.086(6) -0.022(5) -0.027(5) 0.005(5)
F5 0.080(7) 0.140(10) 0.057(5) 0.004(6) 0.007(5) -0.012(6)
F6 0.085(7) 0.100(8) 0.068(6) -0.004(6) -0.026(5) -0.026(6)
F7 0.042(4) 0.055(6) 0.073(6) -0.035(5) 0.030(4) -0.009(4)
F8 0.031(4) 0.050(5) 0.057(5) -0.012(4) 0.017(3) 0.013(4)
F9 0.046(5) 0.039(4) 0.054(5) 0.001(4) 0.003(4) 0.001(4)
F10 0.045(5) 0.070(7) 0.074(5) -0.031(5) -0.017(4) 0.002(5)
F11 0.093(7) 0.032(4) 0.063(6) -0.014(4) 0.024(5) -0.015(4)
F12 0.058(5) 0.047(5) 0.055(5) -0.008(4) -0.016(4) 0.003(4)
F13 0.122(9) 0.087(7) 0.059(6) -0.017(6) -0.018(6) 0.058(7)
F14 0.073(7) 0.084(7) 0.113(9) 0.029(7) 0.021(6) -0.010(6)
F15 0.057(6) 0.097(8) 0.056(6) 0.010(6) 0.004(4) 0.013(5)
F16 0.075(5) 0.073(7) 0.111(8) 0.016(6) -0.040(5) 0.011(5)
F17 0.064(5) 0.074(7) 0.083(7) -0.003(5) 0.026(5) 0.000(5)
F18 0.136(8) 0.040(5) 0.049(5) 0.007(4) 0.001(6) -0.032(5)
F19 0.076(6) 0.045(5) 0.037(4) -0.006(4) -0.004(4) -0.013(5)
F20 0.064(5) 0.039(4) 0.047(5) 0.006(4) 0.006(4) -0.005(4)
F21 0.174(10) 0.056(6) 0.035(4) 0.001(4) -0.015(5) -0.038(6)
N1 0.025(5) 0.018(4) 0.037(4) -0.002(4) -0.003(5) -0.007(4)
N2 0.034(6) 0.018(4) 0.032(4) 0.000(3) -0.004(4) 0.005(5)
N3 0.025(5) 0.029(4) 0.029(4) 0.004(3) -0.004(5) 0.006(5)
N4 0.027(4) 0.018(5) 0.036(5) -0.001(5) -0.002(3) -0.003(4)
N5 0.032(4) 0.016(5) 0.035(4) 0.002(4) 0.003(3) 0.002(5)
N6 0.031(4) 0.020(6) 0.033(5) -0.005(5) 0.001(3) 0.005(4)
C1 0.060(10) 0.037(7) 0.045(8) -0.001(6) -0.023(7) -0.010(7)
C2 0.070(10) 0.030(6) 0.038(6) -0.013(6) -0.008(6) -0.003(7)
C3 0.083(11) 0.033(7) 0.037(8) 0.018(7) -0.009(7) 0.016(7)
C4 0.050(8) 0.025(6) 0.039(7) -0.012(5) -0.001(5) -0.002(5)
C5 0.050(8) 0.028(7) 0.066(9) 0.008(7) 0.011(7) -0.006(6)
C6 0.049(9) 0.039(9) 0.091(12) 0.002(8) 0.002(8) 0.006(7)
C7 0.044(8) 0.033(8) 0.098(12) 0.015(8) -0.014(7) -0.003(7)
C8 0.046(8) 0.034(7) 0.048(8) 0.004(6) -0.021(6) -0.012(6)
C9 0.044(7) 0.020(6) 0.031(6) -0.004(5) -0.009(5) -0.017(5)
C10 0.029(6) 0.038(7) 0.045(7) -0.002(6) -0.006(5) -0.001(5)
C11 0.050(7) 0.020(6) 0.057(9) 0.005(6) -0.011(6) 0.002(6)
C12 0.046(7) 0.026(7) 0.071(10) 0.016(6) -0.016(7) -0.011(7)
C13 0.024(7) 0.052(8) 0.060(9) 0.015(7) -0.006(6) -0.001(6)
C14 0.038(7) 0.039(7) 0.033(7) 0.003(6) 0.000(6) 0.009(6)
C15 0.024(6) 0.028(7) 0.055(8) 0.002(6) -0.008(5) -0.004(6)
C16 0.018(5) 0.028(7) 0.046(6) 0.009(6) 0.001(4) 0.002(5)
C17 0.025(5) 0.041(8) 0.038(6) -0.004(7) -0.010(5) -0.001(6)
C18 0.043(7) 0.062(10) 0.038(7) 0.000(7) 0.010(5) -0.003(8)
C19 0.025(6) 0.066(11) 0.056(8) -0.008(8) 0.007(5) 0.008(8)
C20 0.024(6) 0.040(8) 0.046(6) -0.001(7) -0.007(5) 0.009(7)
C21 0.029(5) 0.040(8) 0.039(7) -0.012(7) -0.003(5) -0.007(6)
C22 0.033(6) 0.023(6) 0.027(6) -0.004(5) -0.001(5) -0.005(5)
C23 0.027(6) 0.028(7) 0.030(6) -0.002(5) -0.002(5) -0.004(5)
C24 0.044(7) 0.021(7) 0.037(7) -0.003(5) 0.005(6) -0.003(6)
C25 0.035(7) 0.034(7) 0.037(7) 0.010(6) -0.001(5) -0.017(6)
C26 0.035(6) 0.029(7) 0.041(7) 0.000(5) -0.012(6) -0.008(6)
C27 0.028(6) 0.026(7) 0.039(7) -0.008(5) 0.003(5) -0.001(5)
C28 0.015(6) 0.038(6) 0.031(6) -0.008(5) 0.000(5) -0.015(5)
C29 0.033(7) 0.034(7) 0.024(6) 0.009(5) -0.006(5) 0.007(6)
S3A 0.054(4) 0.060(4) 0.039(3) 0.008(3) -0.010(3) 0.011(3)
C30A 0.064(13) 0.040(9) 0.049(11) 0.008(7) -0.002(8) 0.016(8)
C31A 0.053(12) 0.052(8) 0.033(8) 0.000(7) 0.011(7) 0.019(10)
C32A 0.060(11) 0.063(15) 0.074(15) -0.005(12) -0.035(11) 0.020(10)
S3B 0.045(12) 0.062(11) 0.045(9) 0.006(7) -0.008(6) 0.009(8)
C30B 0.060(17) 0.039(16) 0.042(14) 0.016(13) 0.008(15) 0.011(13)
C31B 0.061(16) 0.046(9) 0.039(15) 0.001(9) -0.003(11) 0.008(13)
C32B 0.042(7) 0.042(7) 0.042(7) 0.0000(10) -0.0002(10) 0.0000(10)
C33 0.038(6) 0.042(9) 0.061(7) 0.005(6) 0.011(6) 0.013(7)
C34 0.038(7) 0.052(11) 0.083(10) -0.004(9) 0.002(6) 0.011(7)
C35 0.042(8) 0.057(11) 0.090(11) 0.015(9) 0.008(7) -0.001(8)
C36 0.069(9) 0.053(11) 0.096(11) -0.011(10) 0.042(9) -0.009(9)
C37 0.075(10) 0.039(9) 0.070(9) -0.010(8) 0.025(7) 0.002(8)
C38 0.049(8) 0.055(10) 0.049(7) 0.000(7) 0.009(6) 0.017(8)
C39 0.041(6) 0.036(8) 0.042(7) 0.000(5) 0.006(5) 0.002(6)
C40 0.033(6) 0.075(11) 0.042(7) 0.000(7) 0.004(5) 0.018(7)
C41 0.041(7) 0.076(12) 0.042(8) -0.020(7) -0.003(6) 0.010(8)
C42 0.032(8) 0.115(15) 0.051(9) -0.020(8) -0.004(6) -0.003(8)
C43 0.050(8) 0.073(12) 0.074(10) -0.009(8) -0.006(8) -0.020(9)
C44 0.053(7) 0.033(9) 0.054(8) 0.001(6) -0.007(6) -0.012(7)
C45 0.027(6) 0.043(9) 0.049(5) 0.018(6) 0.012(4) -0.002(6)
C46 0.026(6) 0.051(9) 0.054(6) 0.005(8) -0.003(5) 0.004(7)
C47 0.045(7) 0.062(11) 0.051(7) 0.004(8) 0.007(6) 0.006(8)
C48 0.071(10) 0.094(14) 0.039(7) 0.014(9) -0.003(6) 0.023(10)
C49 0.062(9) 0.088(13) 0.046(7) 0.017(9) -0.006(7) 0.023(10)
C50 0.038(7) 0.089(13) 0.047(6) 0.008(9) 0.001(6) 0.019(9)
C51 0.039(8) 0.045(6) 0.071(9) 0.003(6) -0.003(7) 0.002(6)
C52 0.078(12) 0.039(8) 0.077(10) -0.003(7) 0.014(9) -0.012(8)
C53 0.077(13) 0.059(11) 0.128(14) -0.034(10) 0.037(11) -0.016(9)
C54 0.068(12) 0.068(12) 0.107(14) -0.022(9) 0.007(10) -0.034(9)
C55 0.076(13) 0.077(12) 0.149(15) -0.043(12) 0.048(12) -0.042(10)
C56 0.071(12) 0.065(11) 0.119(13) -0.037(10) 0.041(10) -0.030(9)
C57 0.047(6) 0.027(7) 0.046(8) 0.009(7) 0.015(6) -0.002(5)
C58 0.045(7) 0.053(9) 0.031(7) 0.015(7) -0.006(5) -0.008(6)
C59 0.030(7) 0.025(5) 0.033(6) -0.007(5) 0.007(6) 0.001(6)
C60 0.046(8) 0.013(5) 0.044(6) -0.007(5) 0.007(7) 0.007(6)
C61 0.062(10) 0.024(7) 0.057(7) 0.006(5) 0.002(8) -0.005(8)
C62 0.051(8) 0.025(6) 0.044(6) 0.007(5) 0.000(7) 0.007(7)
C63 0.025(7) 0.026(5) 0.033(5) 0.000(4) -0.003(5) 0.000(6)
C64 0.029(7) 0.020(5) 0.036(5) -0.002(4) -0.007(5) -0.002(6)
C65 0.021(6) 0.016(6) 0.040(5) 0.002(5) 0.004(5) 0.005(6)
C66 0.027(7) 0.035(6) 0.031(5) 0.005(4) 0.005(5) 0.013(6)
C67 0.030(7) 0.022(6) 0.031(5) -0.005(4) 0.003(5) 0.005(6)
C68 0.031(7) 0.019(5) 0.031(5) 0.000(4) 0.009(5) 0.000(6)
C69 0.026(7) 0.025(5) 0.032(5) 0.003(4) -0.005(5) 0.003(6)
C70 0.046(8) 0.022(5) 0.030(6) 0.005(4) 0.008(6) 0.002(7)
C71 0.040(8) 0.021(6) 0.034(6) -0.004(5) 0.000(6) 0.001(6)
C72 0.021(6) 0.018(5) 0.032(5) 0.013(5) -0.004(5) -0.004(6)
C73 0.043(8) 0.024(5) 0.026(6) 0.000(4) -0.001(6) -0.001(7)
C74 0.037(5) 0.020(7) 0.025(6) 0.006(6) -0.005(4) 0.007(6)
C75 0.037(6) 0.041(9) 0.051(7) 0.002(7) -0.017(6) -0.004(7)
C76 0.029(6) 0.052(10) 0.063(8) 0.009(8) 0.000(5) -0.010(7)
C77 0.047(6) 0.036(8) 0.041(7) -0.004(7) 0.006(5) 0.002(7)
C78 0.038(5) 0.020(7) 0.029(5) 0.002(6) -0.003(4) 0.003(6)
C79 0.034(5) 0.020(6) 0.029(5) 0.001(6) 0.009(4) 0.009(6)
C80 0.032(6) 0.018(7) 0.035(5) 0.006(6) -0.003(4) -0.005(6)
C81 0.024(6) 0.011(6) 0.040(5) -0.005(5) -0.001(4) 0.001(5)
C82 0.026(6) 0.019(7) 0.040(5) -0.002(6) 0.000(4) 0.010(6)
C83 0.039(5) 0.015(6) 0.031(5) -0.003(6) -0.004(4) 0.006(6)
C84 0.033(5) 0.029(7) 0.038(5) -0.005(6) 0.002(4) 0.019(6)
C85 0.039(6) 0.027(7) 0.041(6) -0.003(7) 0.000(5) -0.005(7)
C86 0.027(6) 0.056(10) 0.054(7) -0.001(8) 0.000(5) 0.010(7)
C87 0.033(6) 0.026(7) 0.050(7) 0.002(7) 0.006(6) 0.005(6)
C88 0.037(6) 0.031(8) 0.046(7) -0.002(7) 0.008(5) 0.004(7)

loop_
_atom_type_symbol
_atom_type_description
_atom_type_scat_dispersion_real
_atom_type_scat_dispersion_imag
_atom_type_scat_source
C C 0.0181 0.0091 'International Tables Vol C Tables 4.2.6.8 and 6.1.1.4'
H H 0.0000 0.0000 'International Tables Vol C Tables 4.2.6.8 and 6.1.1.4'
N N 0.0311 0.0180 'International Tables Vol C Tables 4.2.6.8 and 6.1.1.4'
P P 0.2955 0.4335 'International Tables Vol C Tables 4.2.6.8 and 6.1.1.4'
S S 0.3331 0.5567 'International Tables Vol C Tables 4.2.6.8 and 6.1.1.4'
Cl Cl 0.3639 0.7018 'International Tables Vol C Tables 4.2.6.8 and 6.1.1.4'
Fe Fe -1.1336 3.1974 'International Tables Vol C Tables 4.2.6.8 and 6.1.1.4'
Pt Pt -4.5932 6.9264 'International Tables Vol C Tables 4.2.6.8 and 6.1.1.4'
F F 0.0727 0.0534 'International Tables Vol C Tables 4.2.6.8 and 6.1.1.4'

loop_
_geom_angle_atom_site_label_1
_geom_angle_atom_site_label_2
_geom_angle_atom_site_label_3
_geom_angle
_geom_angle_site_symmetry_1
_geom_angle_site_symmetry_3
P1 Pt1 P2 98.82(12) . .
P1 Pt1 S1 86.50(13) . .
P2 Pt1 S1 173.43(13) . .
P1 Pt1 Cl1 170.94(12) . .
P2 Pt1 Cl1 89.76(11) . .
S1 Pt1 Cl1 84.75(12) . .
P3 Pt2 P4 100.92(14) . .
P3 Pt2 Cl2 169.47(16) . .
P4 Pt2 Cl2 86.46(14) . .
P3 Pt2 S3A 86.88(17) . .
P4 Pt2 S3A 170.30(18) . .
Cl2 Pt2 S3A 85.07(17) . .
P3 Pt2 S3B 86.8(5) . .
P4 Pt2 S3B 158.4(6) . .
Cl2 Pt2 S3B 88.9(5) . .
S3A Pt2 S3B 26.1(5) . .
N5 Fe3 N2 178.6(5) . .
N5 Fe3 N4 80.1(4) . .
N2 Fe3 N4 100.9(4) . .
N5 Fe3 N6 81.7(4) . .
N2 Fe3 N6 97.3(4) . .
N4 Fe3 N6 161.5(4) . .
N5 Fe3 N1 99.9(4) . .
N2 Fe3 N1 81.0(4) . .
N4 Fe3 N1 91.2(4) . .
N6 Fe3 N1 88.6(4) . .
N5 Fe3 N3 98.6(4) . .
N2 Fe3 N3 80.5(4) . .
N4 Fe3 N3 93.2(4) . .
N6 Fe3 N3 92.8(4) . .
N1 Fe3 N3 161.4(4) . .
C3 S1 C1 101.8(8) . .
C3 S1 Pt1 105.4(5) . .
C1 S1 Pt1 106.5(5) . .
C66 S2 C29 104.6(6) . .
C81 S4 C58 103.5(6) . .
C10 P1 C4 108.4(7) . .
C10 P1 C2 102.9(7) . .
C4 P1 C2 105.7(7) . .
C10 P1 Pt1 115.0(5) . .
C4 P1 Pt1 119.0(5) . .
C2 P1 Pt1 104.0(5) . .
C16 P2 C22 108.5(6) . .
C16 P2 C28 103.9(6) . .
C22 P2 C28 102.6(6) . .
C16 P2 Pt1 110.1(5) . .
C22 P2 Pt1 118.5(4) . .
C28 P2 Pt1 112.2(4) . .
C31B P3 C39 104(6) . .
C31B P3 C33 105(6) . .
C39 P3 C33 110.2(7) . .
C31B P3 C31A 5(7) . .
C39 P3 C31A 104.4(14) . .
C33 P3 C31A 100.3(14) . .
C31B P3 Pt2 101(5) . .
C39 P3 Pt2 117.6(5) . .
C33 P3 Pt2 116.3(6) . .
C31A P3 Pt2 105.6(11) . .
C45 P4 C57 110.2(7) . .
C45 P4 C51 103.5(7) . .
C57 P4 C51 103.5(7) . .
C45 P4 Pt2 114.3(5) . .
C57 P4 Pt2 108.5(5) . .
C51 P4 Pt2 116.3(5) . .
F6 P5 F3 90.9(6) . .
F6 P5 F1 89.2(7) . .
F3 P5 F1 89.8(7) . .
F6 P5 F2 90.9(7) . .
F3 P5 F2 91.9(7) . .
F1 P5 F2 178.3(8) . .
F6 P5 F5 89.2(6) . .
F3 P5 F5 178.8(8) . .
F1 P5 F5 89.0(7) . .
F2 P5 F5 89.2(7) . .
F6 P5 F4 177.5(7) . .
F3 P5 F4 90.6(7) . .
F1 P5 F4 88.7(6) . .
F2 P5 F4 91.1(6) . .
F5 P5 F4 89.3(6) . .
F12 P6 F8 92.0(5) . .
F12 P6 F9 89.0(5) . .
F8 P6 F9 89.9(5) . .
F12 P6 F11 90.3(5) . .
F8 P6 F11 90.4(5) . .
F9 P6 F11 179.3(5) . .
F12 P6 F7 89.0(5) . .
F8 P6 F7 179.0(6) . .
F9 P6 F7 89.7(5) . .
F11 P6 F7 89.9(5) . .
F12 P6 F10 178.8(6) . .
F8 P6 F10 88.1(5) . .
F9 P6 F10 89.7(5) . .
F11 P6 F10 90.9(5) . .
F7 P6 F10 90.9(5) . .
F13 P7 F13 92.9(11) . 3_655
F13 P7 F14 178.1(7) . 3_655
F13 P7 F14 88.0(6) 3_655 3_655
F13 P7 F14 88.0(6) . .
F13 P7 F14 178.1(7) 3_655 .
F14 P7 F14 91.1(10) 3_655 .
F13 P7 F15 90.9(5) . .
F13 P7 F15 88.4(5) 3_655 .
F14 P7 F15 90.8(6) 3_655 .
F14 P7 F15 90.0(6) . .
F13 P7 F15 88.4(5) . 3_655
F13 P7 F15 90.9(5) 3_655 3_655
F14 P7 F15 90.0(6) 3_655 3_655
F14 P7 F15 90.8(6) . 3_655
F15 P7 F15 178.9(9) . 3_655
F17 P8 F19 89.5(5) . .
F17 P8 F21 89.9(7) . .
F19 P8 F21 179.5(7) . .
F17 P8 F16 178.8(7) . .
F19 P8 F16 90.8(6) . .
F21 P8 F16 89.7(7) . .
F17 P8 F18 88.9(6) . .
F19 P8 F18 90.5(5) . .
F21 P8 F18 89.5(5) . .
F16 P8 F18 92.2(6) . .
F17 P8 F20 90.3(5) . .
F19 P8 F20 90.5(5) . .
F21 P8 F20 89.5(5) . .
F16 P8 F20 88.6(5) . .
F18 P8 F20 178.7(6) . .
C59 N1 C63 118.7(11) . .
C59 N1 Fe3 126.0(9) . .
C63 N1 Fe3 115.3(8) . .
C64 N2 C68 122.1(11) . .
C64 N2 Fe3 118.6(9) . .
C68 N2 Fe3 119.2(9) . .
C73 N3 C69 118.6(11) . .
C73 N3 Fe3 127.1(8) . .
C69 N3 Fe3 114.3(8) . .
C74 N4 C78 118.3(11) . .
C74 N4 Fe3 125.9(9) . .
C78 N4 Fe3 115.9(8) . .
C83 N5 C79 121.8(11) . .
C83 N5 Fe3 118.0(8) . .
C79 N5 Fe3 120.0(8) . .
C88 N6 C84 118.3(12) . .
C88 N6 Fe3 128.0(10) . .
C84 N6 Fe3 113.7(8) . .
C2 C1 S1 108.1(10) . .
C2 C1 H1A 110.1 . .
S1 C1 H1A 110.1 . .
C2 C1 H1B 110.1 . .
S1 C1 H1B 110.1 . .
H1A C1 H1B 108.4 . .
C1 C2 P1 111.4(10) . .
C1 C2 H2A 109.3 . .
P1 C2 H2A 109.3 . .
C1 C2 H2B 109.3 . .
P1 C2 H2B 109.3 . .
H2A C2 H2B 108.0 . .
S1 C3 H3A 109.5 . .
S1 C3 H3B 109.5 . .
H3A C3 H3B 109.5 . .
S1 C3 H3C 109.5 . .
H3A C3 H3C 109.5 . .
H3B C3 H3C 109.5 . .
C9 C4 C5 118.6(14) . .
C9 C4 P1 123.3(11) . .
C5 C4 P1 118.1(11) . .
C4 C5 C6 119.0(14) . .
C4 C5 H5 120.5 . .
C6 C5 H5 120.5 . .
C7 C6 C5 119.8(16) . .
C7 C6 H6 120.1 . .
C5 C6 H6 120.1 . .
C6 C7 C8 121.2(16) . .
C6 C7 H7 119.4 . .
C8 C7 H7 119.4 . .
C7 C8 C9 120.1(15) . .
C7 C8 H8 119.9 . .
C9 C8 H8 119.9 . .
C4 C9 C8 121.3(14) . .
C4 C9 H9 119.4 . .
C8 C9 H9 119.4 . .
C15 C10 C11 117.6(13) . .
C15 C10 P1 121.9(11) . .
C11 C10 P1 120.6(12) . .
C12 C11 C10 120.2(14) . .
C12 C11 H11 119.9 . .
C10 C11 H11 119.9 . .
C13 C12 C11 121.6(15) . .
C13 C12 H12 119.2 . .
C11 C12 H12 119.2 . .
C12 C13 C14 121.5(14) . .
C12 C13 H13 119.3 . .
C14 C13 H13 119.3 . .
C15 C14 C13 118.8(14) . .
C15 C14 H14 120.6 . .
C13 C14 H14 120.6 . .
C14 C15 C10 120.4(13) . .
C14 C15 H15 119.8 . .
C10 C15 H15 119.8 . .
C17 C16 C21 118.4(12) . .
C17 C16 P2 122.3(10) . .
C21 C16 P2 119.3(10) . .
C16 C17 C18 120.8(12) . .
C16 C17 H17 119.6 . .
C18 C17 H17 119.6 . .
C19 C18 C17 120.7(13) . .
C19 C18 H18 119.6 . .
C17 C18 H18 119.6 . .
C18 C19 C20 119.8(14) . .
C18 C19 H19 120.1 . .
C20 C19 H19 120.1 . .
C19 C20 C21 121.1(13) . .
C19 C20 H20 119.5 . .
C21 C20 H20 119.5 . .
C20 C21 C16 119.1(12) . .
C20 C21 H21 120.4 . .
C16 C21 H21 120.4 . .
C23 C22 C27 118.3(12) . .
C23 C22 P2 118.8(10) . .
C27 C22 P2 122.9(10) . .
C24 C23 C22 120.6(13) . .
C24 C23 H23 119.7 . .
C22 C23 H23 119.7 . .
C23 C24 C25 121.4(13) . .
C23 C24 H24 119.3 . .
C25 C24 H24 119.3 . .
C24 C25 C26 118.6(13) . .
C24 C25 H25 120.7 . .
C26 C25 H25 120.7 . .
C27 C26 C25 120.0(13) . .
C27 C26 H26 120.0 . .
C25 C26 H26 120.0 . .
C26 C27 C22 120.7(12) . .
C26 C27 H27 119.6 . .
C22 C27 H27 119.6 . .
C29 C28 P2 115.3(8) . .
C29 C28 H28A 108.4 . .
P2 C28 H28A 108.4 . .
C29 C28 H28B 108.4 . .
P2 C28 H28B 108.4 . .
H28A C28 H28B 107.5 . .
C28 C29 S2 111.5(9) . .
C28 C29 H29A 109.3 . .
S2 C29 H29A 109.3 . .
C28 C29 H29B 109.3 . .
S2 C29 H29B 109.3 . .
H29A C29 H29B 108.0 . .
C32A S3A C30A 100.8(11) . .
C32A S3A Pt2 104.2(8) . .
C30A S3A Pt2 102.9(7) . .
C31A C30A S3A 109.6(18) . .
C31A C30A H30A 109.7 . .
S3A C30A H30A 109.7 . .
C31A C30A H30B 109.8 . .
S3A C30A H30B 109.8 . .
H30A C30A H30B 108.2 . .
C30A C31A P3 108(2) . .
C30A C31A H31A 110.2 . .
P3 C31A H31A 110.2 . .
C30A C31A H31B 110.2 . .
P3 C31A H31B 110.2 . .
H31A C31A H31B 108.5 . .
C32B S3B C30B 111(3) . .
C32B S3B Pt2 94(2) . .
C30B S3B Pt2 100(2) . .
C31B C30B S3B 97(6) . .
C31B C30B H30C 112.3 . .
S3B C30B H30C 112.3 . .
C31B C30B H30D 112.3 . .
S3B C30B H30D 112.3 . .
H30C C30B H30D 109.9 . .
P3 C31B C30B 106(9) . .
P3 C31B H31C 110.5 . .
C30B C31B H31C 110.5 . .
P3 C31B H31D 110.5 . .
C30B C31B H31D 110.5 . .
H31C C31B H31D 108.7 . .
S3B C32B H32D 109.5 . .
S3B C32B H32E 109.5 . .
H32D C32B H32E 109.5 . .
S3B C32B H32F 109.5 . .
H32D C32B H32F 109.5 . .
H32E C32B H32F 109.5 . .
C34 C33 C38 120.7(15) . .
C34 C33 P3 119.0(13) . .
C38 C33 P3 119.8(12) . .
C33 C34 C35 116.8(17) . .
C33 C34 H34 121.6 . .
C35 C34 H34 121.6 . .
C34 C35 C36 122.3(17) . .
C34 C35 H35 118.9 . .
C36 C35 H35 118.9 . .
C37 C36 C35 120.6(17) . .
C37 C36 H36 119.7 . .
C35 C36 H36 119.7 . .
C36 C37 C38 119.8(18) . .
C36 C37 H37 120.1 . .
C38 C37 H37 120.1 . .
C37 C38 C33 119.8(16) . .
C37 C38 H38 120.1 . .
C33 C38 H38 120.1 . .
C44 C39 C40 118.6(14) . .
C44 C39 P3 120.3(12) . .
C40 C39 P3 120.6(11) . .
C41 C40 C39 119.1(15) . .
C41 C40 H40 120.5 . .
C39 C40 H40 120.5 . .
C42 C41 C40 121.1(17) . .
C42 C41 H41 119.4 . .
C40 C41 H41 119.4 . .
C43 C42 C41 122.6(16) . .
C43 C42 H42 118.7 . .
C41 C42 H42 118.7 . .
C42 C43 C44 118.6(17) . .
C42 C43 H43 120.7 . .
C44 C43 H43 120.7 . .
C39 C44 C43 119.9(15) . .
C39 C44 H44 120.0 . .
C43 C44 H44 120.0 . .
C46 C45 C50 117.1(14) . .
C46 C45 P4 122.2(12) . .
C50 C45 P4 120.4(10) . .
C45 C46 C47 124.4(14) . .
C45 C46 H46 117.8 . .
C47 C46 H46 117.8 . .
C48 C47 C46 118.1(15) . .
C48 C47 H47 120.9 . .
C46 C47 H47 120.9 . .
C47 C48 C49 119.6(15) . .
C47 C48 H48 120.2 . .
C49 C48 H48 120.2 . .
C50 C49 C48 120.8(16) . .
C50 C49 H49 119.6 . .
C48 C49 H49 119.6 . .
C49 C50 C45 119.5(15) . .
C49 C50 H50 120.2 . .
C45 C50 H50 120.2 . .
C56 C51 C52 118.0(17) . .
C56 C51 P4 119.9(14) . .
C52 C51 P4 121.7(13) . .
C51 C52 C53 118.5(17) . .
C51 C52 H52 120.8 . .
C53 C52 H52 120.8 . .
C54 C53 C52 125(2) . .
C54 C53 H53 117.5 . .
C52 C53 H53 117.5 . .
C53 C54 C55 118.5(19) . .
C53 C54 H54 120.8 . .
C55 C54 H54 120.8 . .
C54 C55 C56 118(2) . .
C54 C55 H55 121.1 . .
C56 C55 H55 121.1 . .
C51 C56 C55 121.6(19) . .
C51 C56 H56 119.2 . .
C55 C56 H56 119.2 . .
C58 C57 P4 113.1(10) . .
C58 C57 H57A 109.0 . .
P4 C57 H57A 109.0 . .
C58 C57 H57B 109.0 . .
P4 C57 H57B 109.0 . .
H57A C57 H57B 107.8 . .
C57 C58 S4 114.1(11) . .
C57 C58 H58A 108.7 . .
S4 C58 H58A 108.7 . .
C57 C58 H58B 108.7 . .
S4 C58 H58B 108.7 . .
H58A C58 H58B 107.6 . .
N1 C59 C60 121.5(12) . .
N1 C59 H59 119.2 . .
C60 C59 H59 119.2 . .
C61 C60 C59 117.5(12) . .
C61 C60 H60 121.3 . .
C59 C60 H60 121.3 . .
C60 C61 C62 121.0(14) . .
C60 C61 H61 119.5 . .
C62 C61 H61 119.5 . .
C63 C62 C61 118.8(13) . .
C63 C62 H62 120.6 . .
C61 C62 H62 120.6 . .
C62 C63 N1 122.3(12) . .
C62 C63 C64 126.2(13) . .
N1 C63 C64 111.3(11) . .
N2 C64 C65 119.8(12) . .
N2 C64 C63 113.9(11) . .
C65 C64 C63 126.2(12) . .
C64 C65 C66 119.4(12) . .
C64 C65 H65 120.3 . .
C66 C65 H65 120.3 . .
C65 C66 C67 119.8(12) . .
C65 C66 S2 115.7(10) . .
C67 C66 S2 124.4(11) . .
C68 C67 C66 117.6(12) . .
C68 C67 H67 121.2 . .
C66 C67 H67 121.2 . .
N2 C68 C67 121.0(12) . .
N2 C68 C69 113.3(11) . .
C67 C68 C69 125.6(12) . .
C70 C69 N3 120.3(12) . .
C70 C69 C68 126.9(12) . .
N3 C69 C68 112.7(11) . .
C69 C70 C71 120.3(12) . .
C69 C70 H70 119.8 . .
C71 C70 H70 119.8 . .
C72 C71 C70 118.6(12) . .
C72 C71 H71 120.7 . .
C70 C71 H71 120.7 . .
C73 C72 C71 120.4(12) . .
C73 C72 H72 119.8 . .
C71 C72 H72 119.8 . .
N3 C73 C72 121.8(12) . .
N3 C73 H73 119.1 . .
C72 C73 H73 119.1 . .
N4 C74 C75 122.3(12) . .
N4 C74 H74 118.8 . .
C75 C74 H74 118.8 . .
C74 C75 C76 118.5(13) . .
C74 C75 H75 120.8 . .
C76 C75 H75 120.8 . .
C75 C76 C77 119.6(14) . .
C75 C76 H76 120.2 . .
C77 C76 H76 120.2 . .
C78 C77 C76 118.0(13) . .
C78 C77 H77 121.0 . .
C76 C77 H77 121.0 . .
C77 C78 N4 123.2(12) . .
C77 C78 C79 123.3(12) . .
N4 C78 C79 113.5(11) . .
N5 C79 C80 120.0(12) . .
N5 C79 C78 110.4(11) . .
C80 C79 C78 129.6(12) . .
C79 C80 C81 120.8(12) . .
C79 C80 H80 119.6 . .
C81 C80 H80 119.6 . .
C80 C81 C82 118.0(12) . .
C80 C81 S4 128.0(10) . .
C82 C81 S4 114.0(9) . .
C83 C82 C81 120.7(12) . .
C83 C82 H82 119.7 . .
C81 C82 H82 119.7 . .
N5 C83 C82 118.7(12) . .
N5 C83 C84 113.0(11) . .
C82 C83 C84 128.2(12) . .
C85 C84 N6 122.3(12) . .
C85 C84 C83 124.2(13) . .
N6 C84 C83 113.5(11) . .
C84 C85 C86 118.0(13) . .
C84 C85 H85 121.0 . .
C86 C85 H85 121.0 . .
C87 C86 C85 118.8(13) . .
C87 C86 H86 120.6 . .
C85 C86 H86 120.6 . .
C88 C87 C86 119.3(14) . .
C88 C87 H87 120.3 . .
C86 C87 H87 120.3 . .
N6 C88 C87 123.2(14) . .
N6 C88 H88 118.4 . .
C87 C88 H88 118.4 . .

loop_
_geom_bond_atom_site_label_1
_geom_bond_atom_site_label_2
_geom_bond_distance
_geom_bond_site_symmetry_2
Pt1 P1 2.240(4) .
Pt1 P2 2.292(3) .
Pt1 S1 2.340(3) .
Pt1 Cl1 2.356(3) .
Pt2 P3 2.262(4) .
Pt2 P4 2.301(4) .
Pt2 Cl2 2.339(4) .
Pt2 S3A 2.351(5) .
Pt2 S3B 2.417(18) .
Fe3 N5 1.876(10) .
Fe3 N2 1.895(10) .
Fe3 N4 1.963(10) .
Fe3 N6 1.972(10) .
Fe3 N1 1.972(10) .
Fe3 N3 1.999(11) .
S1 C3 1.747(15) .
S1 C1 1.845(14) .
S2 C66 1.763(13) .
S2 C29 1.810(13) .
S4 C81 1.731(13) .
S4 C58 1.805(15) .
P1 C10 1.784(14) .
P1 C4 1.784(15) .
P1 C2 1.829(14) .
P2 C16 1.790(13) .
P2 C22 1.803(13) .
P2 C28 1.824(13) .
P3 C31B 1.64(11) .
P3 C39 1.778(15) .
P3 C33 1.807(15) .
P3 C31A 1.90(3) .
P4 C45 1.778(15) .
P4 C57 1.816(14) .
P4 C51 1.835(17) .
P5 F6 1.586(11) .
P5 F3 1.592(11) .
P5 F1 1.593(12) .
P5 F2 1.595(11) .
P5 F5 1.600(12) .
P5 F4 1.600(11) .
P6 F12 1.585(9) .
P6 F8 1.592(8) .
P6 F9 1.599(9) .
P6 F11 1.601(9) .
P6 F7 1.604(8) .
P6 F10 1.612(9) .
P7 F13 1.563(11) .
P7 F13 1.563(11) 3_655
P7 F14 1.566(11) 3_655
P7 F14 1.567(11) .
P7 F15 1.601(9) .
P7 F15 1.601(9) 3_655
P8 F17 1.572(11) .
P8 F19 1.572(9) .
P8 F21 1.580(9) .
P8 F16 1.592(11) .
P8 F18 1.593(10) .
P8 F20 1.603(9) .
N1 C59 1.333(15) .
N1 C63 1.380(16) .
N2 C64 1.328(16) .
N2 C68 1.350(16) .
N3 C73 1.351(16) .
N3 C69 1.387(15) .
N4 C74 1.355(15) .
N4 C78 1.358(15) .
N5 C83 1.375(16) .
N5 C79 1.375(15) .
N6 C88 1.327(16) .
N6 C84 1.394(16) .
C1 C2 1.51(2) .
C1 H1A 0.9900 .
C1 H1B 0.9900 .
C2 H2A 0.9900 .
C2 H2B 0.9900 .
C3 H3A 0.9800 .
C3 H3B 0.9800 .
C3 H3C 0.9800 .
C4 C9 1.377(19) .
C4 C5 1.43(2) .
C5 C6 1.43(2) .
C5 H5 0.9500 .
C6 C7 1.36(2) .
C6 H6 0.9500 .
C7 C8 1.38(2) .
C7 H7 0.9500 .
C8 C9 1.40(2) .
C8 H8 0.9500 .
C9 H9 0.9500 .
C10 C15 1.42(2) .
C10 C11 1.44(2) .
C11 C12 1.40(2) .
C11 H11 0.9500 .
C12 C13 1.32(2) .
C12 H12 0.9500 .
C13 C14 1.42(2) .
C13 H13 0.9500 .
C14 C15 1.415(18) .
C14 H14 0.9500 .
C15 H15 0.9500 .
C16 C17 1.370(18) .
C16 C21 1.428(18) .
C17 C18 1.425(19) .
C17 H17 0.9500 .
C18 C19 1.35(2) .
C18 H18 0.9500 .
C19 C20 1.378(19) .
C19 H19 0.9500 .
C20 C21 1.412(18) .
C20 H20 0.9500 .
C21 H21 0.9500 .
C22 C23 1.391(17) .
C22 C27 1.415(18) .
C23 C24 1.369(18) .
C23 H23 0.9500 .
C24 C25 1.387(19) .
C24 H24 0.9500 .
C25 C26 1.405(18) .
C25 H25 0.9500 .
C26 C27 1.374(18) .
C26 H26 0.9500 .
C27 H27 0.9500 .
C28 C29 1.558(17) .
C28 H28A 0.9900 .
C28 H28B 0.9900 .
C29 H29A 0.9900 .
C29 H29B 0.9900 .
S3A C32A 1.80(2) .
S3A C30A 1.83(2) .
C30A C31A 1.48(4) .
C30A H30A 0.9900 .
C30A H30B 0.9900 .
C31A H31A 0.9900 .
C31A H31B 0.9900 .
C32A H32A 0.9800 .
C32A H32B 0.9800 .
C32A H32C 0.9800 .
S3B C32B 1.93(7) .
S3B C30B 2.12(8) .
C30B C31B 1.69(18) .
C30B H30C 0.9900 .
C30B H30D 0.9900 .
C31B H31C 0.9900 .
C31B H31D 0.9900 .
C32B H32D 0.9800 .
C32B H32E 0.9800 .
C32B H32F 0.9800 .
C33 C34 1.38(2) .
C33 C38 1.43(2) .
C34 C35 1.39(2) .
C34 H34 0.9500 .
C35 C36 1.41(3) .
C35 H35 0.9500 .
C36 C37 1.33(2) .
C36 H36 0.9500 .
C37 C38 1.39(2) .
C37 H37 0.9500 .
C38 H38 0.9500 .
C39 C44 1.39(2) .
C39 C40 1.44(2) .
C40 C41 1.38(2) .
C40 H40 0.9500 .
C41 C42 1.36(2) .
C41 H41 0.9500 .
C42 C43 1.35(2) .
C42 H42 0.9500 .
C43 C44 1.45(2) .
C43 H43 0.9500 .
C44 H44 0.9500 .
C45 C46 1.305(19) .
C45 C50 1.48(2) .
C46 C47 1.40(2) .
C46 H46 0.9500 .
C47 C48 1.36(2) .
C47 H47 0.9500 .
C48 C49 1.43(2) .
C48 H48 0.9500 .
C49 C50 1.32(2) .
C49 H49 0.9500 .
C50 H50 0.9500 .
C51 C56 1.38(2) .
C51 C52 1.38(2) .
C52 C53 1.39(2) .
C52 H52 0.9500 .
C53 C54 1.29(3) .
C53 H53 0.9500 .
C54 C55 1.41(3) .
C54 H54 0.9500 .
C55 C56 1.41(3) .
C55 H55 0.9500 .
C56 H56 0.9500 .
C57 C58 1.51(2) .
C57 H57A 0.9900 .
C57 H57B 0.9900 .
C58 H58A 0.9900 .
C58 H58B 0.9900 .
C59 C60 1.431(17) .
C59 H59 0.9500 .
C60 C61 1.369(19) .
C60 H60 0.9500 .
C61 C62 1.39(2) .
C61 H61 0.9500 .
C62 C63 1.354(18) .
C62 H62 0.9500 .
C63 C64 1.471(18) .
C64 C65 1.392(17) .
C65 C66 1.392(18) .
C65 H65 0.9500 .
C66 C67 1.404(18) .
C67 C68 1.388(17) .
C67 H67 0.9500 .
C68 C69 1.447(17) .
C69 C70 1.357(18) .
C70 C71 1.391(18) .
C70 H70 0.9500 .
C71 C72 1.366(17) .
C71 H71 0.9500 .
C72 C73 1.359(17) .
C72 H72 0.9500 .
C73 H73 0.9500 .
C74 C75 1.373(19) .
C74 H74 0.9500 .
C75 C76 1.38(2) .
C75 H75 0.9500 .
C76 C77 1.42(2) .
C76 H76 0.9500 .
C77 C78 1.346(19) .
C77 H77 0.9500 .
C78 C79 1.449(17) .
C79 C80 1.377(17) .
C80 C81 1.409(17) .
C80 H80 0.9500 .
C81 C82 1.411(17) .
C82 C83 1.406(17) .
C82 H82 0.9500 .
C83 C84 1.424(18) .
C84 C85 1.362(18) .
C85 C86 1.424(19) .
C85 H85 0.9500 .
C86 C87 1.394(19) .
C86 H86 0.9500 .
C87 C88 1.363(19) .
C87 H87 0.9500 .
C88 H88 0.9500 .

loop_
_geom_torsion_atom_site_label_1
_geom_torsion_atom_site_label_2
_geom_torsion_atom_site_label_3
_geom_torsion_atom_site_label_4
_geom_torsion
P1 Pt1 S1 C3 107.7(6)
P2 Pt1 S1 C3 -108.0(12)
Cl1 Pt1 S1 C3 -74.7(6)
P1 Pt1 S1 C1 0.1(6)
P2 Pt1 S1 C1 144.4(12)
Cl1 Pt1 S1 C1 177.7(6)
P2 Pt1 P1 C10 95.2(5)
S1 Pt1 P1 C10 -88.7(5)
Cl1 Pt1 P1 C10 -103.7(10)
P2 Pt1 P1 C4 -35.9(5)
S1 Pt1 P1 C4 140.3(5)
Cl1 Pt1 P1 C4 125.3(9)
P2 Pt1 P1 C2 -153.1(5)
S1 Pt1 P1 C2 23.1(5)
Cl1 Pt1 P1 C2 8.1(11)
P1 Pt1 P2 C16 102.6(5)
S1 Pt1 P2 C16 -41.2(13)
Cl1 Pt1 P2 C16 -74.5(5)
P1 Pt1 P2 C22 -23.0(5)
S1 Pt1 P2 C22 -166.9(11)
Cl1 Pt1 P2 C22 159.9(5)
P1 Pt1 P2 C28 -142.2(4)
S1 Pt1 P2 C28 73.9(12)
Cl1 Pt1 P2 C28 40.7(4)
P4 Pt2 P3 C31B 163(6)
Cl2 Pt2 P3 C31B 29(6)
S3A Pt2 P3 C31B -11(6)
S3B Pt2 P3 C31B -38(6)
P4 Pt2 P3 C39 49.7(6)
Cl2 Pt2 P3 C39 -84.3(10)
S3A Pt2 P3 C39 -124.5(6)
S3B Pt2 P3 C39 -150.6(8)
P4 Pt2 P3 C33 -84.3(6)
Cl2 Pt2 P3 C33 141.7(9)
S3A Pt2 P3 C33 101.6(6)
S3B Pt2 P3 C33 75.5(8)
P4 Pt2 P3 C31A 165.5(15)
Cl2 Pt2 P3 C31A 31.5(17)
S3A Pt2 P3 C31A -8.6(15)
S3B Pt2 P3 C31A -34.7(16)
P3 Pt2 P4 C45 26.7(5)
Cl2 Pt2 P4 C45 -160.8(5)
S3A Pt2 P4 C45 169.8(12)
S3B Pt2 P4 C45 -82.8(14)
P3 Pt2 P4 C57 -96.7(5)
Cl2 Pt2 P4 C57 75.8(5)
S3A Pt2 P4 C57 46.5(13)
S3B Pt2 P4 C57 153.8(14)
P3 Pt2 P4 C51 147.2(6)
Cl2 Pt2 P4 C51 -40.3(6)
S3A Pt2 P4 C51 -69.6(13)
S3B Pt2 P4 C51 37.7(15)
N5 Fe3 N1 C59 -0.7(11)
N2 Fe3 N1 C59 -179.6(11)
N4 Fe3 N1 C59 79.5(10)
N6 Fe3 N1 C59 -82.0(10)
N3 Fe3 N1 C59 -176.7(12)
N5 Fe3 N1 C63 178.4(8)
N2 Fe3 N1 C63 -0.6(8)
N4 Fe3 N1 C63 -101.5(9)
N6 Fe3 N1 C63 97.0(9)
N3 Fe3 N1 C63 2.4(18)
N5 Fe3 N2 C64 -129(21)
N4 Fe3 N2 C64 91.0(10)
N6 Fe3 N2 C64 -85.9(10)
N1 Fe3 N2 C64 1.5(9)
N3 Fe3 N2 C64 -177.6(10)
N5 Fe3 N2 C68 46(22)
N4 Fe3 N2 C68 -93.9(10)
N6 Fe3 N2 C68 89.2(10)
N1 Fe3 N2 C68 176.6(10)
N3 Fe3 N2 C68 -2.4(9)
N5 Fe3 N3 C73 1.0(11)
N2 Fe3 N3 C73 180.0(11)
N4 Fe3 N3 C73 -79.5(11)
N6 Fe3 N3 C73 83.0(11)
N1 Fe3 N3 C73 177.0(12)
N5 Fe3 N3 C69 -176.4(8)
N2 Fe3 N3 C69 2.6(9)
N4 Fe3 N3 C69 103.2(9)
N6 Fe3 N3 C69 -94.3(9)
N1 Fe3 N3 C69 -0.3(18)
N5 Fe3 N4 C74 -178.2(11)
N2 Fe3 N4 C74 0.9(11)
N6 Fe3 N4 C74 171.3(12)
N1 Fe3 N4 C74 82.0(10)
N3 Fe3 N4 C74 -80.0(10)
N5 Fe3 N4 C78 1.7(9)
N2 Fe3 N4 C78 -179.2(9)
N6 Fe3 N4 C78 -8.9(19)
N1 Fe3 N4 C78 -98.2(9)
N3 Fe3 N4 C78 99.9(9)
N2 Fe3 N5 C83 41(22)
N4 Fe3 N5 C83 -178.8(10)
N6 Fe3 N5 C83 -2.2(9)
N1 Fe3 N5 C83 -89.3(9)
N3 Fe3 N5 C83 89.4(9)
N2 Fe3 N5 C79 -142(21)
N4 Fe3 N5 C79 -2.3(9)
N6 Fe3 N5 C79 174.4(10)
N1 Fe3 N5 C79 87.2(10)
N3 Fe3 N5 C79 -94.1(10)
N5 Fe3 N6 C88 -175.5(12)
N2 Fe3 N6 C88 5.4(12)
N4 Fe3 N6 C88 -165.0(13)
N1 Fe3 N6 C88 -75.3(11)
N3 Fe3 N6 C88 86.1(11)
N5 Fe3 N6 C84 0.6(9)
N2 Fe3 N6 C84 -178.5(9)
N4 Fe3 N6 C84 11.1(19)
N1 Fe3 N6 C84 100.8(9)
N3 Fe3 N6 C84 -97.7(9)
C3 S1 C1 C2 -139.2(11)
Pt1 S1 C1 C2 -29.1(12)
S1 C1 C2 P1 51.5(14)
C10 P1 C2 C1 70.2(13)
C4 P1 C2 C1 -176.1(11)
Pt1 P1 C2 C1 -50.1(12)
C10 P1 C4 C9 -14.0(14)
C2 P1 C4 C9 -123.7(12)
Pt1 P1 C4 C9 119.9(11)
C10 P1 C4 C5 167.6(11)
C2 P1 C4 C5 57.8(13)
Pt1 P1 C4 C5 -58.5(12)
C9 C4 C5 C6 0(2)
P1 C4 C5 C6 178.8(12)
C4 C5 C6 C7 -2(2)
C5 C6 C7 C8 2(3)
C6 C7 C8 C9 0(2)
C5 C4 C9 C8 1(2)
P1 C4 C9 C8 -177.1(10)
C7 C8 C9 C4 -2(2)
C4 P1 C10 C15 124.9(12)
C2 P1 C10 C15 -123.5(12)
Pt1 P1 C10 C15 -11.1(14)
C4 P1 C10 C11 -56.6(13)
C2 P1 C10 C11 55.0(13)
Pt1 P1 C10 C11 167.4(10)
C15 C10 C11 C12 1(2)
P1 C10 C11 C12 -177.5(11)
C10 C11 C12 C13 -2(2)
C11 C12 C13 C14 1(2)
C12 C13 C14 C15 1(2)
C13 C14 C15 C10 -2(2)
C11 C10 C15 C14 1(2)
P1 C10 C15 C14 179.8(10)
C22 P2 C16 C17 120.7(12)
C28 P2 C16 C17 -130.7(12)
Pt1 P2 C16 C17 -10.4(13)
C22 P2 C16 C21 -61.7(12)
C28 P2 C16 C21 46.9(12)
Pt1 P2 C16 C21 167.2(10)
C21 C16 C17 C18 2(2)
P2 C16 C17 C18 179.1(11)
C16 C17 C18 C19 1(2)
C17 C18 C19 C20 -2(3)
C18 C19 C20 C21 1(2)
C19 C20 C21 C16 1(2)
C17 C16 C21 C20 -2(2)
P2 C16 C21 C20 -179.8(11)
C16 P2 C22 C23 177.5(10)
C28 P2 C22 C23 68.0(11)
Pt1 P2 C22 C23 -56.1(11)
C16 P2 C22 C27 -2.4(13)
C28 P2 C22 C27 -111.9(11)
Pt1 P2 C22 C27 124.0(10)
C27 C22 C23 C24 1.9(19)
P2 C22 C23 C24 -177.9(10)
C22 C23 C24 C25 -3(2)
C23 C24 C25 C26 5(2)
C24 C25 C26 C27 -6(2)
C25 C26 C27 C22 5(2)
C23 C22 C27 C26 -3.3(19)
P2 C22 C27 C26 176.5(10)
C16 P2 C28 C29 165.2(9)
C22 P2 C28 C29 -81.8(10)
Pt1 P2 C28 C29 46.4(10)
P2 C28 C29 S2 -175.4(6)
C66 S2 C29 C28 -88.1(10)
P3 Pt2 S3A C32A -121.7(8)
P4 Pt2 S3A C32A 94.5(14)
Cl2 Pt2 S3A C32A 65.1(8)
S3B Pt2 S3A C32A -32.6(14)
P3 Pt2 S3A C30A -16.8(8)
P4 Pt2 S3A C30A -160.7(12)
Cl2 Pt2 S3A C30A 170.0(8)
S3B Pt2 S3A C30A 72.3(14)
C32A S3A C30A C31A 155(2)
Pt2 S3A C30A C31A 48(2)
S3A C30A C31A P3 -58(3)
C31B P3 C31A C30A 74(76)
C39 P3 C31A C30A 165(2)
C33 P3 C31A C30A -81(2)
Pt2 P3 C31A C30A 40(3)
P3 Pt2 S3B C32B 114(2)
P4 Pt2 S3B C32B -134(2)
Cl2 Pt2 S3B C32B -56(2)
S3A Pt2 S3B C32B 25(2)
P3 Pt2 S3B C30B 2(2)
P4 Pt2 S3B C30B 114(2)
Cl2 Pt2 S3B C30B -168(2)
S3A Pt2 S3B C30B -87(2)
C32B S3B C30B C31B -66(6)
Pt2 S3B C30B C31B 32(6)
C39 P3 C31B C30B -163(6)
C33 P3 C31B C30B -48(8)
C31A P3 C31B C30B -73(76)
Pt2 P3 C31B C30B 74(8)
S3B C30B C31B P3 -69(8)
C31B P3 C33 C34 85(5)
C39 P3 C33 C34 -163.3(13)
C31A P3 C33 C34 87.0(17)
Pt2 P3 C33 C34 -26.2(15)
C31B P3 C33 C38 -87(5)
C39 P3 C33 C38 24.9(15)
C31A P3 C33 C38 -84.8(17)
Pt2 P3 C33 C38 162.0(11)
C38 C33 C34 C35 -1(2)
P3 C33 C34 C35 -172.6(13)
C33 C34 C35 C36 -2(3)
C34 C35 C36 C37 2(3)
C35 C36 C37 C38 0(3)
C36 C37 C38 C33 -3(3)
C34 C33 C38 C37 3(2)
P3 C33 C38 C37 174.8(13)
C31B P3 C39 C44 -33(6)
C33 P3 C39 C44 -145.1(12)
C31A P3 C39 C44 -38.2(18)
Pt2 P3 C39 C44 78.4(13)
C31B P3 C39 C40 155(6)
C33 P3 C39 C40 42.6(14)
C31A P3 C39 C40 149.5(17)
Pt2 P3 C39 C40 -93.9(12)
C44 C39 C40 C41 -2(2)
P3 C39 C40 C41 170.0(12)
C39 C40 C41 C42 2(2)
C40 C41 C42 C43 0(3)
C41 C42 C43 C44 -2(3)
C40 C39 C44 C43 0(2)
P3 C39 C44 C43 -172.2(12)
C42 C43 C44 C39 2(3)
C57 P4 C45 C46 170.8(13)
C51 P4 C45 C46 -79.1(15)
Pt2 P4 C45 C46 48.3(15)
C57 P4 C45 C50 -15.7(15)
C51 P4 C45 C50 94.4(14)
Pt2 P4 C45 C50 -138.2(12)
C50 C45 C46 C47 8(3)
P4 C45 C46 C47 -178.7(13)
C45 C46 C47 C48 -5(3)
C46 C47 C48 C49 -1(3)
C47 C48 C49 C50 3(3)
C48 C49 C50 C45 0(3)
C46 C45 C50 C49 -5(3)
P4 C45 C50 C49 -178.8(15)
C45 P4 C51 C56 24.8(17)
C57 P4 C51 C56 139.8(16)
Pt2 P4 C51 C56 -101.4(16)
C45 P4 C51 C52 -147.6(15)
C57 P4 C51 C52 -32.6(16)
Pt2 P4 C51 C52 86.3(15)
C56 C51 C52 C53 6(3)
P4 C51 C52 C53 178.0(16)
C51 C52 C53 C54 1(4)
C52 C53 C54 C55 -7(4)
C53 C54 C55 C56 7(4)
C52 C51 C56 C55 -6(3)
P4 C51 C56 C55 -178.2(18)
C54 C55 C56 C51 -1(4)
C45 P4 C57 C58 -71.6(12)
C51 P4 C57 C58 178.3(11)
Pt2 P4 C57 C58 54.2(11)
P4 C57 C58 S4 177.0(7)
C81 S4 C58 C57 80.7(11)
C63 N1 C59 C60 -2.0(18)
Fe3 N1 C59 C60 177.0(9)
N1 C59 C60 C61 -1(2)
C59 C60 C61 C62 1(2)
C60 C61 C62 C63 0(2)
C61 C62 C63 N1 -3(2)
C61 C62 C63 C64 -177.3(13)
C59 N1 C63 C62 3.8(18)
Fe3 N1 C63 C62 -175.3(10)
C59 N1 C63 C64 178.9(11)
Fe3 N1 C63 C64 -0.3(13)
C68 N2 C64 C65 6.1(18)
Fe3 N2 C64 C65 -178.9(9)
C68 N2 C64 C63 -177.0(11)
Fe3 N2 C64 C63 -2.0(14)
C62 C63 C64 N2 176.2(13)
N1 C63 C64 N2 1.4(15)
C62 C63 C64 C65 -7(2)
N1 C63 C64 C65 178.1(12)
N2 C64 C65 C66 -2.9(18)
C63 C64 C65 C66 -179.4(12)
C64 C65 C66 C67 1.2(18)
C64 C65 C66 S2 177.7(9)
C29 S2 C66 C65 -168.1(10)
C29 S2 C66 C67 8.2(13)
C65 C66 C67 C68 -2.4(18)
S2 C66 C67 C68 -178.6(10)
C64 N2 C68 C67 -7.5(19)
Fe3 N2 C68 C67 177.5(9)
C64 N2 C68 C69 176.7(11)
Fe3 N2 C68 C69 1.8(14)
C66 C67 C68 N2 5.5(18)
C66 C67 C68 C69 -179.3(12)
C73 N3 C69 C70 -2.3(18)
Fe3 N3 C69 C70 175.2(10)
C73 N3 C69 C68 -180.0(11)
Fe3 N3 C69 C68 -2.4(13)
N2 C68 C69 C70 -176.9(13)
C67 C68 C69 C70 8(2)
N2 C68 C69 N3 0.5(16)
C67 C68 C69 N3 -175.0(12)
N3 C69 C70 C71 3(2)
C68 C69 C70 C71 -180.0(13)
C69 C70 C71 C72 -3(2)
C70 C71 C72 C73 2.1(19)
C69 N3 C73 C72 1.9(19)
Fe3 N3 C73 C72 -175.4(9)
C71 C72 C73 N3 -2(2)
C78 N4 C74 C75 4.2(19)
Fe3 N4 C74 C75 -176.0(10)
N4 C74 C75 C76 -4(2)
C74 C75 C76 C77 2(2)
C75 C76 C77 C78 0(2)
C76 C77 C78 N4 0(2)
C76 C77 C78 C79 178.9(13)
C74 N4 C78 C77 -2.2(19)
Fe3 N4 C78 C77 177.9(11)
C74 N4 C78 C79 178.9(11)
Fe3 N4 C78 C79 -0.9(14)
C83 N5 C79 C80 -2.0(18)
Fe3 N5 C79 C80 -178.5(9)
C83 N5 C79 C78 178.8(11)
Fe3 N5 C79 C78 2.3(14)
C77 C78 C79 N5 -179.6(13)
N4 C78 C79 N5 -0.8(16)
C77 C78 C79 C80 1(2)
N4 C78 C79 C80 -179.9(13)
N5 C79 C80 C81 -0.1(19)
C78 C79 C80 C81 178.9(12)
C79 C80 C81 C82 0.6(18)
C79 C80 C81 S4 179.8(10)
C58 S4 C81 C80 0.2(13)
C58 S4 C81 C82 179.4(10)
C80 C81 C82 C83 1.0(18)
S4 C81 C82 C83 -178.3(10)
C79 N5 C83 C82 3.6(17)
Fe3 N5 C83 C82 -179.9(9)
C79 N5 C83 C84 -173.2(12)
Fe3 N5 C83 C84 3.3(14)
C81 C82 C83 N5 -3.0(18)
C81 C82 C83 C84 173.2(13)
C88 N6 C84 C85 0.3(19)
Fe3 N6 C84 C85 -176.2(11)
C88 N6 C84 C83 177.5(12)
Fe3 N6 C84 C83 1.0(14)
N5 C83 C84 C85 174.5(13)
C82 C83 C84 C85 -2(2)
N5 C83 C84 N6 -2.7(16)
C82 C83 C84 N6 -179.0(12)
N6 C84 C85 C86 0(2)
C83 C84 C85 C86 -177.3(13)
C84 C85 C86 C87 2(2)
C85 C86 C87 C88 -3(2)
C84 N6 C88 C87 -2(2)
Fe3 N6 C88 C87 174.3(10)
C86 C87 C88 N6 3(2)

loop_
_platon_squeeze_void_nr
_platon_squeeze_void_average_x
_platon_squeeze_void_average_y
_platon_squeeze_void_average_z
_platon_squeeze_void_volume
_platon_squeeze_void_count_electrons
_platon_squeeze_void_content
1 1.000 0.153 0.250 774 310 ' '
2 0.500 -0.347 0.250 774 311 ' '
3 1.000 -0.153 0.750 773 308 ' '
4 0.500 0.347 0.750 773 306 ' '
